data_1502514
loop_
_publ_author_name
'Lee, Yunmi'
'Klausen, Rebekka S.'
'Jacobsen, Eric N.'

_publ_section_title
;
 Thiourea-catalyzed enantioselective iso-Pictet-Spengler reactions.
;
_journal_issue 20
_journal_name_full 'Organic letters'
_journal_page_first 5564
_journal_page_last 5567
_journal_paper_doi 10.1021/ol202300t
_journal_volume 13
_journal_year 2011
_chemical_absolute_configuration ad
_chemical_formula_sum 'C22 H23 Br N2 O2'
_chemical_formula_weight 427.33
_chemical_name_systematic
; 
 ? 
;
_space_group_IT_number 19
_symmetry_cell_setting orthorhombic
_symmetry_space_group_name_Hall 'P 2ac 2ab'
_symmetry_space_group_name_H-M 'P 21 21 21'
_atom_sites_solution_hydrogens geom
_atom_sites_solution_primary direct
_atom_sites_solution_secondary difmap
_audit_creation_method SHELXL-97
_cell_angle_alpha 90.00
_cell_angle_beta 90.00
_cell_angle_gamma 90.00
_cell_formula_units_Z 4
_cell_length_a 10.1786(2)
_cell_length_b 10.4497(2)
_cell_length_c 19.1308(4)
_cell_measurement_reflns_used 31708
_cell_measurement_temperature 100(2)
_cell_measurement_theta_max 28.4
_cell_measurement_theta_min 2.22
_cell_volume 2034.82(7)
_computing_cell_refinement 'SAINT 7.46A (Bruker-AXS, 2009)'
_computing_data_collection 'APEX2 v2009.3.0 (Bruker-AXS, 2009)'
_computing_data_reduction 'SAINT 7.46A (Bruker-AXS, 2009)'
_computing_molecular_graphics 'Bruker SHELXTL'
_computing_publication_material 'Bruker SHELXTL'
_computing_structure_refinement 'SHELXL-97 (Sheldrick, 2008)'
_computing_structure_solution 'SHELXS-97 (Sheldrick, 2008)'
_diffrn_ambient_temperature 100(2)
_diffrn_measured_fraction_theta_full 0.999
_diffrn_measured_fraction_theta_max 0.999
_diffrn_measurement_device_type 'CCD area detector'
_diffrn_measurement_method 'phi and omega scans'
_diffrn_radiation_monochromator graphite
_diffrn_radiation_source 'fine-focus sealed tube'
_diffrn_radiation_type MoK\a
_diffrn_radiation_wavelength 0.71073
_diffrn_reflns_av_R_equivalents 0.0350
_diffrn_reflns_av_sigmaI/netI 0.0138
_diffrn_reflns_limit_h_max 13
_diffrn_reflns_limit_h_min -13
_diffrn_reflns_limit_k_max 14
_diffrn_reflns_limit_k_min -14
_diffrn_reflns_limit_l_max 25
_diffrn_reflns_limit_l_min -25
_diffrn_reflns_number 77714
_diffrn_reflns_theta_full 28.73
_diffrn_reflns_theta_max 28.73
_diffrn_reflns_theta_min 2.13
_exptl_absorpt_coefficient_mu 2.039
_exptl_absorpt_correction_T_max 0.6404
_exptl_absorpt_correction_T_min 0.5991
_exptl_absorpt_correction_type multi-scan
_exptl_absorpt_process_details sadabs
_exptl_crystal_colour colorless
_exptl_crystal_density_diffrn 1.395
_exptl_crystal_density_method 'not measured'
_exptl_crystal_description block
_exptl_crystal_F_000 880
_exptl_crystal_size_max 0.28
_exptl_crystal_size_mid 0.26
_exptl_crystal_size_min 0.24
_refine_diff_density_max 0.371
_refine_diff_density_min -0.175
_refine_diff_density_rms 0.043
_refine_ls_abs_structure_details 'Flack H D (1983), Acta Cryst. A39, 876-881'
_refine_ls_abs_structure_Flack 0.001(4)
_refine_ls_extinction_method none
_refine_ls_goodness_of_fit_ref 1.037
_refine_ls_hydrogen_treatment mixed
_refine_ls_matrix_type full
_refine_ls_number_parameters 251
_refine_ls_number_reflns 5269
_refine_ls_number_restraints 0
_refine_ls_restrained_S_all 1.037
_refine_ls_R_factor_all 0.0245
_refine_ls_R_factor_gt 0.0222
_refine_ls_shift/su_max 0.001
_refine_ls_shift/su_mean 0.000
_refine_ls_structure_factor_coef Fsqd
_refine_ls_weighting_details 'calc w=1/[\s^2^(Fo^2^)+(0.0362P)^2^+0.3490P] where P=(Fo^2^+2Fc^2^)/3'
_refine_ls_weighting_scheme calc
_refine_ls_wR_factor_gt 0.0569
_refine_ls_wR_factor_ref 0.0579
_reflns_number_gt 4998
_reflns_number_total 5269
_reflns_threshold_expression >2sigma(I)
_cod_data_source_file ol202300t_si_002.cif
_cod_data_source_block YL-I-122B
_cod_depositor_comments
;
The following automatic conversions were performed:

'_symmetry_cell_setting' value 'Orthorhombic' changed to
'orthorhombic' according to
/home/saulius/struct/CIF-dictionaries/cif_core.dic dictionary named
'cif_core.dic' version 2.4.1 from 2010-06-29.

Automatic conversion script
Id: cif_fix_values 1715 2011-07-08 13:25:40Z adriana 
;
_cod_original_sg_symbol_H-M P212121
_cod_database_code 1502514

loop_
_symmetry_equiv_pos_as_xyz
'x, y, z'
'-x+1/2, -y, z+1/2'
'-x, y+1/2, -z+1/2'
'x+1/2, -y+1/2, -z'

loop_
_atom_site_label
_atom_site_type_symbol
_atom_site_fract_x
_atom_site_fract_y
_atom_site_fract_z
_atom_site_U_iso_or_equiv
_atom_site_adp_type
_atom_site_occupancy
_atom_site_symmetry_multiplicity
_atom_site_calc_flag
_atom_site_refinement_flags
Br1 Br 0.310706(17) 0.231472(17) 0.145914(8) 0.03543(5) Uani 1 1 d .
O1 O 0.28756(10) 0.77718(10) -0.09765(6) 0.0268(2) Uani 1 1 d .
O2 O 0.07056(11) 0.82561(10) -0.10942(6) 0.0248(2) Uani 1 1 d .
N1 N 0.14728(11) 0.62440(11) -0.12917(6) 0.0202(2) Uani 1 1 d .
N2 N 0.13590(13) 0.36150(13) -0.28810(7) 0.0242(2) Uani 1 1 d .
H2 H 0.077(2) 0.348(2) -0.3197(11) 0.038(5) Uiso 1 1 d .
C1 C 0.01627(12) 0.57551(12) -0.14611(9) 0.0213(2) Uani 1 1 d .
H1B H -0.0501 0.6428 -0.1371 0.026 Uiso 1 1 calc R
H1A H -0.0042 0.5013 -0.1159 0.026 Uiso 1 1 calc R
C2 C 0.01005(13) 0.53497(14) -0.22295(8) 0.0230(3) Uani 1 1 d .
H2A H -0.0724 0.4877 -0.2324 0.028 Uiso 1 1 calc R
H2B H 0.0133 0.6110 -0.2538 0.028 Uiso 1 1 calc R
C3 C 0.12615(13) 0.45106(13) -0.23565(8) 0.0206(3) Uani 1 1 d .
C4 C 0.25321(14) 0.29626(15) -0.28026(8) 0.0238(3) Uani 1 1 d .
C5 C 0.30471(16) 0.19329(16) -0.31797(9) 0.0313(3) Uani 1 1 d .
H5 H 0.2591 0.1588 -0.3570 0.038 Uiso 1 1 calc R
C6 C 0.42347(16) 0.14323(16) -0.29691(10) 0.0347(4) Uani 1 1 d .
H6 H 0.4593 0.0722 -0.3213 0.042 Uiso 1 1 calc R
C7 C 0.49228(15) 0.19468(16) -0.24047(10) 0.0313(4) Uani 1 1 d .
H7 H 0.5749 0.1594 -0.2278 0.038 Uiso 1 1 calc R
C8 C 0.44184(13) 0.29661(14) -0.20265(8) 0.0250(3) Uani 1 1 d .
H8 H 0.4892 0.3312 -0.1643 0.030 Uiso 1 1 calc R
C9 C 0.31973(14) 0.34794(13) -0.22194(7) 0.0207(3) Uani 1 1 d .
C10 C 0.23594(13) 0.44755(13) -0.19485(8) 0.0194(3) Uani 1 1 d .
C11 C 0.25762(12) 0.53185(13) -0.13226(8) 0.0198(3) Uani 1 1 d .
H11 H 0.3410 0.5808 -0.1395 0.024 Uiso 1 1 calc R
C12 C 0.26878(13) 0.45792(14) -0.06399(8) 0.0201(3) Uani 1 1 d .
C13 C 0.19316(14) 0.34906(13) -0.05110(7) 0.0226(3) Uani 1 1 d .
H13 H 0.1343 0.3194 -0.0860 0.027 Uiso 1 1 calc R
C14 C 0.20226(14) 0.28326(14) 0.01178(8) 0.0249(3) Uani 1 1 d .
H14 H 0.1487 0.2106 0.0206 0.030 Uiso 1 1 calc R
C15 C 0.29177(15) 0.32637(15) 0.06157(8) 0.0264(3) Uani 1 1 d .
C16 C 0.36814(16) 0.43308(16) 0.05051(9) 0.0307(3) Uani 1 1 d .
H16 H 0.4284 0.4612 0.0852 0.037 Uiso 1 1 calc R
C17 C 0.35573(15) 0.49920(15) -0.01229(9) 0.0274(3) Uani 1 1 d .
H17 H 0.4073 0.5736 -0.0201 0.033 Uiso 1 1 calc R
C18 C 0.16196(12) 0.74942(12) -0.11205(7) 0.0191(2) Uani 1 1 d .
C19 C 0.32628(16) 0.90713(14) -0.07509(9) 0.0292(3) Uani 1 1 d .
C20 C 0.47437(18) 0.8945(2) -0.06767(15) 0.0573(7) Uani 1 1 d .
H20A H 0.4947 0.8262 -0.0343 0.086 Uiso 1 1 calc R
H20C H 0.5110 0.9755 -0.0507 0.086 Uiso 1 1 calc R
H20B H 0.5129 0.8736 -0.1132 0.086 Uiso 1 1 calc R
C21 C 0.2642(2) 0.9332(2) -0.00493(10) 0.0438(5) Uani 1 1 d .
H21B H 0.1695 0.9466 -0.0110 0.066 Uiso 1 1 calc R
H21C H 0.3036 1.0100 0.0156 0.066 Uiso 1 1 calc R
H21A H 0.2789 0.8600 0.0261 0.066 Uiso 1 1 calc R
C22 C 0.2874(3) 1.0070(2) -0.12908(12) 0.0591(7) Uani 1 1 d .
H22B H 0.3175 0.9798 -0.1754 0.089 Uiso 1 1 calc R
H22C H 0.3281 1.0892 -0.1171 0.089 Uiso 1 1 calc R
H22A H 0.1917 1.0165 -0.1295 0.089 Uiso 1 1 calc R

loop_
_atom_site_aniso_label
_atom_site_aniso_U_11
_atom_site_aniso_U_22
_atom_site_aniso_U_33
_atom_site_aniso_U_23
_atom_site_aniso_U_13
_atom_site_aniso_U_12
Br1 0.04282(9) 0.03801(9) 0.02546(7) -0.00262(6) -0.00692(6) 0.01403(7)
O1 0.0229(5) 0.0179(5) 0.0397(6) -0.0104(5) 0.0018(4) -0.0035(4)
O2 0.0294(5) 0.0173(5) 0.0276(5) -0.0024(4) -0.0041(4) 0.0043(4)
N1 0.0153(5) 0.0144(5) 0.0310(7) -0.0034(4) 0.0011(4) -0.0003(4)
N2 0.0232(6) 0.0267(6) 0.0226(6) -0.0046(5) 0.0008(5) -0.0034(5)
C1 0.0159(5) 0.0175(6) 0.0306(7) 0.0000(6) 0.0015(5) -0.0009(4)
C2 0.0196(6) 0.0209(6) 0.0285(7) 0.0024(6) -0.0016(5) -0.0008(5)
C3 0.0205(6) 0.0171(6) 0.0241(7) 0.0009(5) 0.0026(5) -0.0032(5)
C4 0.0205(6) 0.0254(8) 0.0255(7) -0.0050(6) 0.0052(5) -0.0061(5)
C5 0.0251(7) 0.0343(8) 0.0345(8) -0.0154(6) 0.0097(6) -0.0088(6)
C6 0.0234(7) 0.0279(8) 0.0528(11) -0.0185(7) 0.0161(7) -0.0055(6)
C7 0.0183(6) 0.0248(8) 0.0509(10) -0.0087(7) 0.0087(6) -0.0010(5)
C8 0.0191(6) 0.0215(7) 0.0343(8) -0.0056(6) 0.0051(5) -0.0031(5)
C9 0.0188(6) 0.0169(6) 0.0263(6) -0.0036(5) 0.0059(5) -0.0046(5)
C10 0.0177(6) 0.0161(6) 0.0243(7) -0.0025(5) 0.0041(5) -0.0011(5)
C11 0.0130(5) 0.0156(6) 0.0308(8) -0.0062(5) 0.0028(5) -0.0004(4)
C12 0.0151(5) 0.0181(6) 0.0270(7) -0.0065(5) -0.0003(5) 0.0020(5)
C13 0.0208(6) 0.0202(6) 0.0267(7) -0.0044(5) -0.0042(6) -0.0002(5)
C14 0.0245(6) 0.0223(7) 0.0279(7) -0.0043(5) -0.0027(5) 0.0023(6)
C15 0.0280(7) 0.0270(7) 0.0242(7) -0.0062(6) -0.0045(6) 0.0104(6)
C16 0.0290(7) 0.0306(8) 0.0325(8) -0.0112(7) -0.0105(6) 0.0038(6)
C17 0.0225(6) 0.0244(7) 0.0354(8) -0.0088(6) -0.0066(6) -0.0019(5)
C18 0.0229(6) 0.0163(6) 0.0179(6) -0.0020(5) 0.0025(4) -0.0018(5)
C19 0.0341(8) 0.0171(6) 0.0364(8) -0.0086(6) -0.0016(6) -0.0075(6)
C20 0.0307(9) 0.0414(11) 0.0998(19) -0.0379(12) 0.0046(10) -0.0137(8)
C21 0.0475(10) 0.0462(11) 0.0379(10) -0.0199(8) -0.0067(8) 0.0008(8)
C22 0.0879(17) 0.0360(10) 0.0533(13) 0.0140(9) -0.0080(11) -0.0293(11)

loop_
_atom_type_symbol
_atom_type_description
_atom_type_scat_dispersion_real
_atom_type_scat_dispersion_imag
_atom_type_scat_source
C C 0.0033 0.0016 'International Tables Vol C Tables 4.2.6.8 and 6.1.1.4'
H H 0.0000 0.0000 'International Tables Vol C Tables 4.2.6.8 and 6.1.1.4'
N N 0.0061 0.0033 'International Tables Vol C Tables 4.2.6.8 and 6.1.1.4'
O O 0.0106 0.0060 'International Tables Vol C Tables 4.2.6.8 and 6.1.1.4'
Br Br -0.2901 2.4595 'International Tables Vol C Tables 4.2.6.8 and 6.1.1.4'

loop_
_geom_angle_atom_site_label_1
_geom_angle_atom_site_label_2
_geom_angle_atom_site_label_3
_geom_angle
C18 O1 C19 120.89(11)
C18 N1 C1 119.35(11)
C18 N1 C11 123.69(11)
C1 N1 C11 116.95(10)
C3 N2 C4 108.57(12)
C3 N2 H2 125.0(15)
C4 N2 H2 126.4(15)
N1 C1 C2 110.28(11)
N1 C1 H1B 109.6
C2 C1 H1B 109.6
N1 C1 H1A 109.6
C2 C1 H1A 109.6
H1B C1 H1A 108.1
C3 C2 C1 106.64(12)
C3 C2 H2A 110.4
C1 C2 H2A 110.4
C3 C2 H2B 110.4
C1 C2 H2B 110.4
H2A C2 H2B 108.6
C10 C3 N2 109.89(13)
C10 C3 C2 124.88(13)
N2 C3 C2 125.17(13)
N2 C4 C5 130.34(14)
N2 C4 C9 108.12(12)
C5 C4 C9 121.49(14)
C6 C5 C4 118.07(14)
C6 C5 H5 121.0
C4 C5 H5 121.0
C5 C6 C7 121.38(14)
C5 C6 H6 119.3
C7 C6 H6 119.3
C8 C7 C6 120.95(15)
C8 C7 H7 119.5
C6 C7 H7 119.5
C7 C8 C9 118.98(14)
C7 C8 H8 120.5
C9 C8 H8 120.5
C8 C9 C4 119.09(13)
C8 C9 C10 134.85(13)
C4 C9 C10 106.05(12)
C3 C10 C9 107.36(12)
C3 C10 C11 124.10(12)
C9 C10 C11 128.51(12)
N1 C11 C10 107.63(11)
N1 C11 C12 110.69(11)
C10 C11 C12 113.40(11)
N1 C11 H11 108.3
C10 C11 H11 108.3
C12 C11 H11 108.3
C13 C12 C17 118.46(14)
C13 C12 C11 121.62(12)
C17 C12 C11 119.92(13)
C14 C13 C12 121.32(13)
C14 C13 H13 119.3
C12 C13 H13 119.3
C13 C14 C15 118.42(14)
C13 C14 H14 120.8
C15 C14 H14 120.8
C16 C15 C14 121.77(15)
C16 C15 Br1 119.69(11)
C14 C15 Br1 118.52(12)
C15 C16 C17 118.94(14)
C15 C16 H16 120.5
C17 C16 H16 120.5
C16 C17 C12 121.06(15)
C16 C17 H17 119.5
C12 C17 H17 119.5
O2 C18 O1 125.12(12)
O2 C18 N1 123.54(12)
O1 C18 N1 111.33(11)
O1 C19 C21 108.31(14)
O1 C19 C20 102.23(13)
C21 C19 C20 110.39(17)
O1 C19 C22 111.28(14)
C21 C19 C22 111.79(17)
C20 C19 C22 112.39(19)
C19 C20 H20A 109.5
C19 C20 H20C 109.5
H20A C20 H20C 109.5
C19 C20 H20B 109.5
H20A C20 H20B 109.5
H20C C20 H20B 109.5
C19 C21 H21B 109.5
C19 C21 H21C 109.5
H21B C21 H21C 109.5
C19 C21 H21A 109.5
H21B C21 H21A 109.5
H21C C21 H21A 109.5
C19 C22 H22B 109.5
C19 C22 H22C 109.5
H22B C22 H22C 109.5
C19 C22 H22A 109.5
H22B C22 H22A 109.5
H22C C22 H22A 109.5

loop_
_geom_bond_atom_site_label_1
_geom_bond_atom_site_label_2
_geom_bond_distance
Br1 C15 1.9037(16)
O1 C18 1.3396(15)
O1 C19 1.4784(17)
O2 C18 1.2256(16)
N1 C18 1.3551(16)
N1 C1 1.4643(16)
N1 C11 1.4832(16)
N2 C3 1.3757(19)
N2 C4 1.3832(19)
N2 H2 0.86(2)
C1 C2 1.531(2)
C1 H1B 0.9900
C1 H1A 0.9900
C2 C3 1.4914(19)
C2 H2A 0.9900
C2 H2B 0.9900
C3 C10 1.3637(19)
C4 C5 1.397(2)
C4 C9 1.412(2)
C5 C6 1.377(2)
C5 H5 0.9500
C6 C7 1.395(3)
C6 H6 0.9500
C7 C8 1.386(2)
C7 H7 0.9500
C8 C9 1.403(2)
C8 H8 0.9500
C9 C10 1.4420(18)
C10 C11 1.5027(19)
C11 C12 1.522(2)
C11 H11 1.0000
C12 C13 1.3955(19)
C12 C17 1.396(2)
C13 C14 1.389(2)
C13 H13 0.9500
C14 C15 1.393(2)
C14 H14 0.9500
C15 C16 1.376(2)
C16 C17 1.392(2)
C16 H16 0.9500
C17 H17 0.9500
C19 C21 1.508(2)
C19 C20 1.520(2)
C19 C22 1.521(3)
C20 H20A 0.9800
C20 H20C 0.9800
C20 H20B 0.9800
C21 H21B 0.9800
C21 H21C 0.9800
C21 H21A 0.9800
C22 H22B 0.9800
C22 H22C 0.9800
C22 H22A 0.9800

loop_
_geom_hbond_atom_site_label_D
_geom_hbond_atom_site_label_H
_geom_hbond_atom_site_label_A
_geom_hbond_distance_DH
_geom_hbond_distance_HA
_geom_hbond_distance_DA
_geom_hbond_angle_DHA
_geom_hbond_site_symmetry_A
N2 H2 O2 0.86(2) 2.04(2) 2.8983(17) 176(2) 3_544

loop_
_geom_torsion_atom_site_label_1
_geom_torsion_atom_site_label_2
_geom_torsion_atom_site_label_3
_geom_torsion_atom_site_label_4
_geom_torsion
C18 N1 C1 C2 114.07(14)
C11 N1 C1 C2 -65.67(15)
N1 C1 C2 C3 49.84(14)
C4 N2 C3 C10 1.42(16)
C4 N2 C3 C2 -175.68(13)
C1 C2 C3 C10 -19.75(18)
C1 C2 C3 N2 156.92(13)
C3 N2 C4 C5 176.55(16)
C3 N2 C4 C9 -0.99(16)
N2 C4 C5 C6 -177.57(16)
C9 C4 C5 C6 -0.3(2)
C4 C5 C6 C7 -1.2(3)
C5 C6 C7 C8 1.4(3)
C6 C7 C8 C9 0.0(2)
C7 C8 C9 C4 -1.4(2)
C7 C8 C9 C10 177.48(16)
N2 C4 C9 C8 179.43(12)
C5 C4 C9 C8 1.6(2)
N2 C4 C9 C10 0.22(15)
C5 C4 C9 C10 -177.57(14)
N2 C3 C10 C9 -1.25(16)
C2 C3 C10 C9 175.85(13)
N2 C3 C10 C11 -179.41(12)
C2 C3 C10 C11 -2.3(2)
C8 C9 C10 C3 -178.40(15)
C4 C9 C10 C3 0.62(15)
C8 C9 C10 C11 -0.4(3)
C4 C9 C10 C11 178.67(13)
C18 N1 C11 C10 -139.83(13)
C1 N1 C11 C10 39.90(16)
C18 N1 C11 C12 95.73(15)
C1 N1 C11 C12 -84.54(14)
C3 C10 C11 N1 -5.91(18)
C9 C10 C11 N1 176.33(13)
C3 C10 C11 C12 116.87(15)
C9 C10 C11 C12 -60.88(18)
N1 C11 C12 C13 84.35(15)
C10 C11 C12 C13 -36.73(17)
N1 C11 C12 C17 -95.25(14)
C10 C11 C12 C17 143.68(13)
C17 C12 C13 C14 0.7(2)
C11 C12 C13 C14 -178.92(12)
C12 C13 C14 C15 -1.7(2)
C13 C14 C15 C16 1.5(2)
C13 C14 C15 Br1 -176.94(11)
C14 C15 C16 C17 -0.3(2)
Br1 C15 C16 C17 178.16(12)
C15 C16 C17 C12 -0.8(2)
C13 C12 C17 C16 0.6(2)
C11 C12 C17 C16 -179.79(13)
C19 O1 C18 O2 1.3(2)
C19 O1 C18 N1 -177.73(12)
C1 N1 C18 O2 0.4(2)
C11 N1 C18 O2 -179.87(13)
C1 N1 C18 O1 179.49(12)
C11 N1 C18 O1 -0.78(19)
C18 O1 C19 C21 65.40(18)
C18 O1 C19 C20 -178.04(16)
C18 O1 C19 C22 -57.9(2)
